data_2016560
loop_
_publ_author_name
'Yamaguchi, Tomoka'
'Sunatsuki, Yukinari'
'Ishida, Hiroyuki'

_publ_section_title
;Mononuclear nickel(II) and zinc(II) complexes with deprotonated forms of the
 tripodal hexadentate ligand
 1,3-bis(2-hydroxybenzylidene)-2-(2-hydroxybenzylideneaminomethyl)-2-methylpropane-1,3-diamine
;
_journal_coeditor_code JZ3116
_journal_issue 4
_journal_name_full 'Acta Crystallographica Section C'
_journal_page_first m156
_journal_page_last m160
_journal_paper_doi 10.1107/S0108270108004289
_journal_volume 64
_journal_year 2008
_chemical_formula_iupac '[Ni (C26 H25.5 N3 O3)]2 Cl , 2C H4 O'
_chemical_formula_moiety '2C26 H25.5 N3 Ni1 O3 0.5+ , Cl - , 2C H4 O'
_chemical_formula_sum 'C54 H59 Cl N6 Ni2 O8'
_chemical_formula_weight 1072.95
_chemical_name_systematic
;
[1,3-bis(2-hydroxybenzylidene)-2-methyl-2-(2-
oxidobenzylideneaminomethyl)propane-1,3-diamine]nickel(II)
[2-(2-hydroxybenzylideneaminomethyl)-2-methyl-1,3-bis(2-
oxidobenzylidene)propane-1,3-diamine]nickel(II) chloride methanol disolvate
;
_space_group_IT_number 15
_symmetry_cell_setting monoclinic
_symmetry_space_group_name_Hall '-C 2yc'
_symmetry_space_group_name_H-M 'C 1 2/c 1'
_atom_sites_solution_hydrogens geom
_atom_sites_solution_primary direct
_atom_sites_solution_secondary difmap
_cell_angle_alpha 90.0000
_cell_angle_beta 92.969(7)
_cell_angle_gamma 90.0000
_cell_formula_units_Z 4
_cell_length_a 18.530(4)
_cell_length_b 13.409(2)
_cell_length_c 19.792(3)
_cell_measurement_reflns_used 40443
_cell_measurement_temperature 173.0(10)
_cell_measurement_theta_max 32.2
_cell_measurement_theta_min 3.0
_cell_volume 4911.1(15)
_computing_cell_refinement 'PROCESS-AUTO (Rigaku/MSC, 2004)'
_computing_data_collection 'PROCESS-AUTO (Rigaku/MSC, 2004)'
_computing_data_reduction 'CrystalStructure (Rigaku/MSC, 2007)'
_computing_molecular_graphics 'ORTEP-3 (Farrugia, 1997)'
_computing_publication_material
;
CrystalStructure (Rigaku/MSC, 2007) and PLATON (Spek, 2003)
;
_computing_structure_refinement 'SHELXL97 (Sheldrick, 2008)'
_computing_structure_solution 'SHELXS97 (Sheldrick, 2008)'
_diffrn_detector_area_resol_mean 10.00
_diffrn_measured_fraction_theta_full 0.999
_diffrn_measured_fraction_theta_max 0.999
_diffrn_measurement_device_type 'Rigaku R-AXIS RAPID II'
_diffrn_measurement_method \w
_diffrn_radiation_type 'Mo K\a'
_diffrn_radiation_wavelength 0.71075
_diffrn_reflns_av_R_equivalents 0.034
_diffrn_reflns_limit_h_max 26
_diffrn_reflns_limit_h_min -26
_diffrn_reflns_limit_k_max 18
_diffrn_reflns_limit_k_min -18
_diffrn_reflns_limit_l_max 24
_diffrn_reflns_limit_l_min -27
_diffrn_reflns_number 47265
_diffrn_reflns_theta_full 29.99
_diffrn_reflns_theta_max 29.99
_exptl_absorpt_coefficient_mu 0.884
_exptl_absorpt_correction_T_max 0.876
_exptl_absorpt_correction_T_min 0.767
_exptl_absorpt_correction_type numerical
_exptl_absorpt_process_details '(ABSCOR; Higashi, 1999)'
_exptl_crystal_colour green
_exptl_crystal_density_diffrn 1.451
_exptl_crystal_density_method 'not measured'
_exptl_crystal_description block
_exptl_crystal_F_000 2248.00
_exptl_crystal_size_max 0.40
_exptl_crystal_size_mid 0.20
_exptl_crystal_size_min 0.15
_refine_diff_density_max 2.005
_refine_diff_density_min -0.301
_refine_ls_extinction_method none
_refine_ls_goodness_of_fit_ref 1.086
_refine_ls_hydrogen_treatment mixed
_refine_ls_matrix_type full
_refine_ls_number_parameters 335
_refine_ls_number_reflns 7140
_refine_ls_number_restraints 0
_refine_ls_restrained_S_all 1.086
_refine_ls_R_factor_all 0.0505
_refine_ls_R_factor_gt 0.0442
_refine_ls_shift/su_max 0.001
_refine_ls_shift/su_mean 0.000
_refine_ls_structure_factor_coef Fsqd
_refine_ls_weighting_details 'calc w = 1/[\s^2^(Fo^2^)+(0.0875P)^2^+7.1937P] where P=(Fo^2^+2Fc^2^)/3'
_refine_ls_weighting_scheme calc
_refine_ls_wR_factor_gt 0.1415
_refine_ls_wR_factor_ref 0.1456
_reflns_number_gt 6018
_reflns_number_total 7140
_reflns_threshold_expression I>2\s(I)
_cod_data_source_file jz3116.cif
_cod_data_source_block I
_cod_original_cell_volume 4911.3(15)
_cod_original_sg_symbol_H-M 'C 2/c'
_cod_database_code 2016560
_cod_database_fobs_code 2016560

loop_
_symmetry_equiv_pos_site_id
_symmetry_equiv_pos_as_xyz
1 +x,+y,+z
2 -x,+y,1/2-z
3 -x,-y,-z
4 +x,-y,1/2+z
5 1/2+x,1/2+y,+z
6 1/2-x,1/2+y,1/2-z
7 1/2-x,1/2-y,-z
8 1/2+x,1/2-y,1/2+z

loop_
_atom_site_type_symbol
_atom_site_label
_atom_site_fract_x
_atom_site_fract_y
_atom_site_fract_z
_atom_site_U_iso_or_equiv
_atom_site_adp_type
_atom_site_calc_flag
_atom_site_refinement_flags
_atom_site_occupancy
_atom_site_disorder_assembly
_atom_site_disorder_group
Ni Ni1 0.423013(13) 0.405501(18) 0.150240(12) 0.01700(9) Uani d . 1 . .
Cl Cl1 0.41997(6) -0.08275(8) 0.45267(5) 0.0265(2) Uani d P 0.50 . .
O O1 0.41997(8) 0.49547(11) 0.23643(7) 0.0211(3) Uani d . 1 . .
O O2 0.53376(8) 0.42053(11) 0.15600(7) 0.0203(3) Uani d . 1 . .
O O3 0.44021(8) 0.28873(11) 0.21799(7) 0.0193(3) Uani d . 1 . .
O O4 0.42395(16) 0.0501(2) 0.57005(13) 0.0618(7) Uani d . 1 . .
H H4A 0.4222 0.0172 0.5351 0.074 Uiso calc PR 0.50 A 1
H H4B 0.4661 0.0627 0.5628 0.074 Uiso calc PR 0.50 A 2
N N1 0.39696(10) 0.53089(13) 0.09482(8) 0.0206(3) Uani d . 1 . .
N N2 0.43309(10) 0.32997(13) 0.06119(9) 0.0210(3) Uani d . 1 . .
N N3 0.31662(9) 0.36637(14) 0.13922(9) 0.0202(3) Uani d . 1 . .
C C1 0.27191(14) 0.4278(2) -0.04337(12) 0.0301(5) Uani d . 1 . .
H H1B 0.3003 0.4382 -0.0826 0.045 Uiso calc R 1 . .
H H1A 0.2394 0.4837 -0.0386 0.045 Uiso calc R 1 . .
H H1C 0.2441 0.3669 -0.0492 0.045 Uiso calc R 1 . .
C C2 0.32238(12) 0.41936(16) 0.02018(10) 0.0220(4) Uani d . 1 . .
C C3 0.37213(12) 0.51112(16) 0.02426(10) 0.0236(4) Uani d . 1 . .
H H3B 0.4140 0.4996 -0.0031 0.028 Uiso calc R 1 . .
H H3A 0.3459 0.5694 0.0058 0.028 Uiso calc R 1 . .
C C4 0.38690(11) 0.61908(16) 0.11644(11) 0.0215(4) Uani d . 1 . .
H H4 0.3699 0.6667 0.0838 0.026 Uiso calc R 1 . .
C C5 0.39850(11) 0.65506(15) 0.18544(10) 0.0202(4) Uani d . 1 . .
C C6 0.41318(10) 0.59459(14) 0.24222(11) 0.0189(4) Uani d . 1 . .
C C7 0.42062(11) 0.63945(17) 0.30641(11) 0.0234(4) Uani d . 1 . .
H H7 0.4299 0.5992 0.3454 0.028 Uiso calc R 1 . .
C C8 0.41455(13) 0.74187(18) 0.31332(12) 0.0298(5) Uani d . 1 . .
H H8 0.4204 0.7712 0.3569 0.036 Uiso calc R 1 . .
C C9 0.39998(14) 0.80223(17) 0.25709(13) 0.0315(5) Uani d . 1 . .
H H9 0.3955 0.8724 0.2621 0.038 Uiso calc R 1 . .
C C10 0.39217(12) 0.75894(16) 0.19438(12) 0.0262(4) Uani d . 1 . .
H H10 0.3822 0.8001 0.1559 0.031 Uiso calc R 1 . .
C C11 0.36765(12) 0.32422(17) 0.01527(11) 0.0244(4) Uani d . 1 . .
H H11A 0.3386 0.2664 0.0273 0.029 Uiso calc R 1 . .
H H11B 0.3818 0.3154 -0.0314 0.029 Uiso calc R 1 . .
C C12 0.49068(12) 0.29109(16) 0.04006(10) 0.0225(4) Uani d . 1 . .
H H12 0.4863 0.2552 -0.0013 0.027 Uiso calc R 1 . .
C C13 0.56182(11) 0.29660(16) 0.07332(10) 0.0219(4) Uani d . 1 . .
C C14 0.58167(11) 0.36205(15) 0.12697(10) 0.0199(4) Uani d . 1 . .
C C15 0.65478(12) 0.36666(19) 0.14906(11) 0.0268(4) Uani d . 1 . .
H H15 0.6696 0.4125 0.1836 0.032 Uiso calc R 1 . .
C C16 0.70548(13) 0.3058(2) 0.12151(13) 0.0340(5) Uani d . 1 . .
H H16 0.7545 0.3094 0.1379 0.041 Uiso calc R 1 . .
C C17 0.68572(14) 0.2391(2) 0.06998(13) 0.0338(5) Uani d . 1 . .
H H17 0.7208 0.1967 0.0516 0.041 Uiso calc R 1 . .
C C18 0.61501(13) 0.23542(17) 0.04602(11) 0.0273(4) Uani d . 1 . .
H H18 0.6016 0.1907 0.0103 0.033 Uiso calc R 1 . .
C C19 0.27586(11) 0.41478(17) 0.08261(11) 0.0233(4) Uani d . 1 . .
H H19B 0.2623 0.4824 0.0957 0.028 Uiso calc R 1 . .
H H19A 0.2315 0.3772 0.0714 0.028 Uiso calc R 1 . .
C C20 0.28841(11) 0.28750(16) 0.16296(10) 0.0212(4) Uani d . 1 . .
H H20 0.2403 0.2731 0.1470 0.025 Uiso calc R 1 . .
C C21 0.32096(11) 0.21749(15) 0.21131(10) 0.0198(4) Uani d . 1 . .
C C22 0.39330(10) 0.21964(14) 0.23723(10) 0.0180(3) Uani d . 1 . .
C C23 0.41559(11) 0.14701(15) 0.28496(10) 0.0218(4) Uani d . 1 . .
H H23 0.4638 0.1483 0.3038 0.026 Uiso calc R 1 . .
C C24 0.36895(13) 0.07364(17) 0.30510(11) 0.0263(4) Uani d . 1 . .
H H24 0.3852 0.0260 0.3380 0.032 Uiso calc R 1 . .
C C25 0.29863(13) 0.06906(18) 0.27762(12) 0.0288(5) Uani d . 1 . .
H H25 0.2671 0.0172 0.2902 0.035 Uiso calc R 1 . .
C C26 0.27530(12) 0.14094(17) 0.23177(11) 0.0250(4) Uani d . 1 . .
H H26 0.2269 0.1386 0.2135 0.030 Uiso calc R 1 . .
C C27 0.4216(2) -0.0142(3) 0.62596(18) 0.0563(9) Uani d . 1 . .
H H27A 0.4360 -0.0807 0.6129 0.084 Uiso calc R 1 . .
H H27C 0.3728 -0.0162 0.6415 0.084 Uiso calc R 1 . .
H H27B 0.4543 0.0099 0.6622 0.084 Uiso calc R 1 . .
H H1 0.438(2) 0.454(3) 0.289(2) 0.062(11) Uiso d . 1 . .
H H3 0.482(3) 0.284(4) 0.240(3) 0.023(14) Uiso d P 0.50 . .

loop_
_atom_site_aniso_label
_atom_site_aniso_U_11
_atom_site_aniso_U_22
_atom_site_aniso_U_33
_atom_site_aniso_U_12
_atom_site_aniso_U_13
_atom_site_aniso_U_23
Ni1 0.01834(14) 0.01699(14) 0.01559(14) -0.00032(8) 0.00018(9) -0.00012(9)
Cl1 0.0318(5) 0.0223(4) 0.0248(5) -0.0018(4) -0.0033(4) 0.0040(4)
O1 0.0277(7) 0.0181(6) 0.0171(6) 0.0052(5) -0.0016(5) 0.0001(5)
O2 0.0201(7) 0.0230(7) 0.0179(6) -0.0025(5) 0.0022(5) -0.0032(5)
O3 0.0179(6) 0.0185(6) 0.0212(7) -0.0028(5) -0.0009(5) 0.0031(5)
O4 0.0790(18) 0.0585(15) 0.0496(13) 0.0199(13) 0.0182(12) 0.0249(12)
N1 0.0233(8) 0.0219(8) 0.0163(7) -0.0025(6) -0.0011(6) 0.0018(6)
N2 0.0227(8) 0.0212(8) 0.0189(8) -0.0030(6) 0.0005(6) -0.0016(6)
N3 0.0183(8) 0.0238(8) 0.0186(8) 0.0018(6) 0.0003(6) 0.0007(6)
C1 0.0326(11) 0.0362(12) 0.0205(10) -0.0057(9) -0.0074(8) 0.0040(9)
C2 0.0245(9) 0.0245(9) 0.0167(9) -0.0030(7) -0.0030(7) 0.0015(7)
C3 0.0306(10) 0.0229(9) 0.0170(9) -0.0032(8) -0.0017(7) 0.0025(7)
C4 0.0216(9) 0.0214(9) 0.0211(9) 0.0001(7) -0.0016(7) 0.0040(8)
C5 0.0180(8) 0.0194(9) 0.0229(9) 0.0011(7) 0.0000(7) -0.0008(7)
C6 0.0152(8) 0.0197(9) 0.0219(9) 0.0024(6) -0.0003(7) -0.0016(7)
C7 0.0212(9) 0.0265(10) 0.0223(9) 0.0033(7) -0.0005(7) -0.0044(8)
C8 0.0311(11) 0.0283(11) 0.0297(11) 0.0010(9) -0.0006(9) -0.0100(9)
C9 0.0353(12) 0.0203(10) 0.0387(13) 0.0019(8) 0.0009(10) -0.0064(9)
C10 0.0267(10) 0.0194(9) 0.0322(11) 0.0028(8) -0.0004(8) 0.0004(8)
C11 0.0256(10) 0.0259(10) 0.0214(9) -0.0036(8) -0.0018(7) -0.0051(8)
C12 0.0280(10) 0.0206(9) 0.0189(9) -0.0021(7) 0.0020(7) -0.0033(7)
C13 0.0248(10) 0.0224(9) 0.0190(9) 0.0002(7) 0.0057(7) 0.0005(7)
C14 0.0205(9) 0.0215(9) 0.0180(8) -0.0014(7) 0.0041(7) 0.0035(7)
C15 0.0219(10) 0.0357(11) 0.0230(10) -0.0017(8) 0.0023(7) 0.0041(9)
C16 0.0224(10) 0.0479(14) 0.0321(12) 0.0053(10) 0.0050(9) 0.0095(11)
C17 0.0309(12) 0.0371(12) 0.0342(12) 0.0108(10) 0.0112(9) 0.0057(10)
C18 0.0331(11) 0.0255(10) 0.0239(10) 0.0061(8) 0.0085(8) 0.0016(8)
C19 0.0201(9) 0.0290(10) 0.0204(9) 0.0016(7) -0.0006(7) 0.0046(8)
C20 0.0174(8) 0.0263(10) 0.0197(9) -0.0011(7) 0.0010(7) 0.0004(8)
C21 0.0200(9) 0.0216(9) 0.0179(8) -0.0021(7) 0.0022(7) -0.0004(7)
C22 0.0193(8) 0.0170(8) 0.0176(8) -0.0014(6) 0.0025(6) -0.0023(7)
C23 0.0245(9) 0.0197(9) 0.0213(9) 0.0008(7) 0.0013(7) 0.0002(7)
C24 0.0352(12) 0.0213(9) 0.0226(10) -0.0015(8) 0.0044(8) 0.0032(8)
C25 0.0336(12) 0.0269(10) 0.0264(10) -0.0093(9) 0.0052(9) 0.0041(9)
C26 0.0231(9) 0.0286(10) 0.0234(10) -0.0065(8) 0.0024(7) 0.0019(8)
C27 0.069(2) 0.056(2) 0.0448(17) 0.0099(16) 0.0103(15) 0.0194(15)

loop_
_atom_type_symbol
_atom_type_description
_atom_type_scat_dispersion_real
_atom_type_scat_dispersion_imag
_atom_type_scat_source
C C 0.003 0.002
;
International Tables for Crystallography
(1992, Vol. C, Tables 4.2.6.8 and 6.1.1.4)
;
H H 0.000 0.000
;
International Tables for Crystallography
(1992, Vol. C, Table 6.1.1.4)
;
N N 0.006 0.003
;
International Tables for Crystallography
(1992, Vol. C, Tables 4.2.6.8 and 6.1.1.4)
;
O O 0.011 0.006
;
International Tables for Crystallography
(1992, Vol. C, Tables 4.2.6.8 and 6.1.1.4)
;
Cl Cl 0.148 0.159
;
International Tables for Crystallography
(1992, Vol. C, Tables 4.2.6.8 and 6.1.1.4)
;
Ni Ni 0.339 1.112
;
International Tables for Crystallography
(1992, Vol. C, Tables 4.2.6.8 and 6.1.1.4)
;

loop_
_geom_angle_atom_site_label_1
_geom_angle_atom_site_label_2
_geom_angle_atom_site_label_3
_geom_angle
N3 Ni1 N2 84.93(7)
N3 Ni1 N1 87.38(7)
N2 Ni1 N1 88.55(7)
N3 Ni1 O2 170.21(6)
N2 Ni1 O2 87.77(6)
N1 Ni1 O2 98.95(7)
N3 Ni1 O3 89.44(6)
N2 Ni1 O3 99.49(7)
N1 Ni1 O3 171.06(7)
O2 Ni1 O3 85.34(6)
N3 Ni1 O1 99.71(7)
N2 Ni1 O1 173.42(6)
N1 Ni1 O1 87.01(6)
O2 Ni1 O1 88.13(6)
O3 Ni1 O1 85.29(6)
C6 O1 Ni1 130.38(13)
C6 O1 H1 113.9(19)
Ni1 O1 H1 114.7(19)
C14 O2 Ni1 126.94(13)
C22 O3 Ni1 128.71(12)
C22 O3 H3 113(4)
Ni1 O3 H3 118(4)
C27 O4 H4A 109.5
C27 O4 H4B 109.5
H4A O4 H4B 87.7
C4 N1 C3 116.21(18)
C4 N1 Ni1 127.98(15)
C3 N1 Ni1 114.40(13)
C12 N2 C11 116.72(18)
C12 N2 Ni1 126.73(15)
C11 N2 Ni1 116.47(13)
C20 N3 C19 116.19(18)
C20 N3 Ni1 125.73(14)
C19 N3 Ni1 115.05(13)
C2 C1 H1B 109.5
C2 C1 H1A 109.5
H1B C1 H1A 109.5
C2 C1 H1C 109.5
H1B C1 H1C 109.5
H1A C1 H1C 109.5
C1 C2 C11 108.81(18)
C1 C2 C3 108.83(18)
C11 C2 C3 109.93(18)
C1 C2 C19 108.52(18)
C11 C2 C19 110.35(17)
C3 C2 C19 110.36(17)
N1 C3 C2 110.56(16)
N1 C3 H3B 109.5
C2 C3 H3B 109.5
N1 C3 H3A 109.5
C2 C3 H3A 109.5
H3B C3 H3A 108.1
N1 C4 C5 127.31(19)
N1 C4 H4 116.3
C5 C4 H4 116.3
C6 C5 C10 119.01(19)
C6 C5 C4 125.08(18)
C10 C5 C4 115.89(19)
O1 C6 C5 121.36(18)
O1 C6 C7 119.75(19)
C5 C6 C7 118.89(18)
C8 C7 C6 120.6(2)
C8 C7 H7 119.7
C6 C7 H7 119.7
C7 C8 C9 120.7(2)
C7 C8 H8 119.6
C9 C8 H8 119.6
C10 C9 C8 119.0(2)
C10 C9 H9 120.5
C8 C9 H9 120.5
C9 C10 C5 121.8(2)
C9 C10 H10 119.1
C5 C10 H10 119.1
N2 C11 C2 110.59(17)
N2 C11 H11A 109.5
C2 C11 H11A 109.5
N2 C11 H11B 109.5
C2 C11 H11B 109.5
H11A C11 H11B 108.1
N2 C12 C13 126.02(19)
N2 C12 H12 117.0
C13 C12 H12 117.0
C18 C13 C14 119.3(2)
C18 C13 C12 115.77(19)
C14 C13 C12 124.80(19)
O2 C14 C15 119.49(19)
O2 C14 C13 122.36(18)
C15 C14 C13 118.13(19)
C16 C15 C14 121.2(2)
C16 C15 H15 119.4
C14 C15 H15 119.4
C15 C16 C17 120.8(2)
C15 C16 H16 119.6
C17 C16 H16 119.6
C18 C17 C16 119.2(2)
C18 C17 H17 120.4
C16 C17 H17 120.4
C17 C18 C13 121.4(2)
C17 C18 H18 119.3
C13 C18 H18 119.3
N3 C19 C2 109.98(17)
N3 C19 H19B 109.7
C2 C19 H19B 109.7
N3 C19 H19A 109.7
C2 C19 H19A 109.7
H19B C19 H19A 108.2
N3 C20 C21 127.85(19)
N3 C20 H20 116.1
C21 C20 H20 116.1
C26 C21 C22 119.06(19)
C26 C21 C20 115.32(18)
C22 C21 C20 125.60(18)
O3 C22 C23 119.90(18)
O3 C22 C21 121.96(17)
C23 C22 C21 118.13(18)
C24 C23 C22 121.4(2)
C24 C23 H23 119.3
C22 C23 H23 119.3
C23 C24 C25 120.5(2)
C23 C24 H24 119.8
C25 C24 H24 119.8
C26 C25 C24 118.9(2)
C26 C25 H25 120.5
C24 C25 H25 120.5
C25 C26 C21 121.9(2)
C25 C26 H26 119.0
C21 C26 H26 119.0
O4 C27 H27A 109.5
O4 C27 H27C 109.5
H27A C27 H27C 109.5
O4 C27 H27B 109.5
H27A C27 H27B 109.5
H27C C27 H27B 109.5

loop_
_geom_bond_atom_site_label_1
_geom_bond_atom_site_label_2
_geom_bond_distance
_geom_bond_publ_flag
Ni1 N1 2.0514(18) y
Ni1 N2 2.0496(17) y
Ni1 N3 2.0409(18) y
Ni1 O1 2.0926(15) y
Ni1 O2 2.0594(15) y
Ni1 O3 2.0754(14) y
O1 C6 1.341(2) ?
O1 H1 1.21(4) ?
O2 C14 1.336(2) ?
O3 C22 1.339(2) ?
O3 H3 0.87(5) ?
O4 C27 1.405(4) ?
O4 H4A 0.8200 ?
O4 H4B 0.8200 ?
N1 C4 1.275(3) ?
N1 C3 1.472(3) ?
N2 C12 1.277(3) ?
N2 C11 1.479(3) ?
N3 C20 1.280(3) ?
N3 C19 1.470(3) ?
C1 C2 1.532(3) ?
C1 H1B 0.9700 ?
C1 H1A 0.9700 ?
C1 H1C 0.9700 ?
C2 C11 1.533(3) ?
C2 C3 1.537(3) ?
C2 C19 1.544(3) ?
C3 H3B 0.9800 ?
C3 H3A 0.9800 ?
C4 C5 1.454(3) ?
C4 H4 0.9500 ?
C5 C6 1.401(3) ?
C5 C10 1.410(3) ?
C6 C7 1.406(3) ?
C7 C8 1.385(3) ?
C7 H7 0.9500 ?
C8 C9 1.391(4) ?
C8 H8 0.9500 ?
C9 C10 1.371(3) ?
C9 H9 0.9500 ?
C10 H10 0.9500 ?
C11 H11A 0.9800 ?
C11 H11B 0.9800 ?
C12 C13 1.445(3) ?
C12 H12 0.9500 ?
C13 C18 1.411(3) ?
C13 C14 1.412(3) ?
C14 C15 1.403(3) ?
C15 C16 1.378(3) ?
C15 H15 0.9500 ?
C16 C17 1.391(4) ?
C16 H16 0.9500 ?
C17 C18 1.371(4) ?
C17 H17 0.9500 ?
C18 H18 0.9500 ?
C19 H19B 0.9800 ?
C19 H19A 0.9800 ?
C20 C21 1.450(3) ?
C20 H20 0.9500 ?
C21 C26 1.403(3) ?
C21 C22 1.410(3) ?
C22 C23 1.404(3) ?
C23 C24 1.382(3) ?
C23 H23 0.9500 ?
C24 C25 1.387(3) ?
C24 H24 0.9500 ?
C25 C26 1.378(3) ?
C25 H25 0.9500 ?
C26 H26 0.9500 ?
C27 H27A 0.9700 ?
C27 H27C 0.9700 ?
C27 H27B 0.9700 ?

loop_
_geom_hbond_atom_site_label_D
_geom_hbond_atom_site_label_H
_geom_hbond_atom_site_label_A
_geom_hbond_site_symmetry_A
_geom_hbond_distance_DH
_geom_hbond_distance_HA
_geom_hbond_distance_DA
_geom_hbond_angle_DHA
_geom_hbond_publ_flag
O1 H1 O2 2_655 1.21(4) 1.27(4) 2.468(2) 170(3) y
O3 H3 O3 2_655 0.87(6) 1.63(6) 2.495(2) 174(5) y
O4 H4A Cl1 . 0.82 2.11 2.925(3) 173 y
C7 H7 O2 2_655 0.95 2.49 3.134(3) 125 y
C8 H8 Cl1 1_565 0.95 2.73 3.622(3) 158 y
C12 H12 Cl1 4_554 0.95 2.75 3.504(2) 137 y
C18 H18 O4 2_655 0.95 2.50 3.435(4) 170 y
C24 H24 Cl1 . 0.95 2.75 3.679(3) 167 y

loop_
_geom_torsion_atom_site_label_1
_geom_torsion_atom_site_label_2
_geom_torsion_atom_site_label_3
_geom_torsion_atom_site_label_4
_geom_torsion
N3 Ni1 O1 C6 -94.61(17)
N1 Ni1 O1 C6 -7.78(17)
O2 Ni1 O1 C6 91.28(17)
O3 Ni1 O1 C6 176.76(17)
N2 Ni1 O2 C14 -24.21(16)
N1 Ni1 O2 C14 -112.39(16)
O3 Ni1 O2 C14 75.51(16)
O1 Ni1 O2 C14 160.94(16)
N3 Ni1 O3 C22 3.06(16)
N2 Ni1 O3 C22 -81.70(16)
O2 Ni1 O3 C22 -168.65(16)
O1 Ni1 O3 C22 102.85(16)
N3 Ni1 N1 C4 100.64(19)
N2 Ni1 N1 C4 -174.38(19)
O2 Ni1 N1 C4 -86.87(19)
O1 Ni1 N1 C4 0.76(19)
N3 Ni1 N1 C3 -65.20(15)
N2 Ni1 N1 C3 19.79(15)
O2 Ni1 N1 C3 107.30(14)
O1 Ni1 N1 C3 -165.07(15)
N3 Ni1 N2 C12 -156.43(19)
N1 Ni1 N2 C12 116.07(19)
O2 Ni1 N2 C12 17.05(18)
O3 Ni1 N2 C12 -67.85(19)
N3 Ni1 N2 C11 26.75(15)
N1 Ni1 N2 C11 -60.75(15)
O2 Ni1 N2 C11 -159.77(15)
O3 Ni1 N2 C11 115.33(14)
N2 Ni1 N3 C20 91.14(18)
N1 Ni1 N3 C20 179.91(18)
O3 Ni1 N3 C20 -8.44(18)
O1 Ni1 N3 C20 -93.57(18)
N2 Ni1 N3 C19 -68.29(15)
N1 Ni1 N3 C19 20.48(15)
O3 Ni1 N3 C19 -167.87(15)
O1 Ni1 N3 C19 107.00(14)
C4 N1 C3 C2 -127.2(2)
Ni1 N1 C3 C2 40.4(2)
C1 C2 C3 N1 154.50(19)
C11 C2 C3 N1 -86.4(2)
C19 C2 C3 N1 35.5(2)
C3 N1 C4 C5 172.3(2)
Ni1 N1 C4 C5 6.7(3)
N1 C4 C5 C6 -9.7(3)
N1 C4 C5 C10 172.1(2)
Ni1 O1 C6 C5 7.3(3)
Ni1 O1 C6 C7 -172.93(14)
C10 C5 C6 O1 -179.75(19)
C4 C5 C6 O1 2.1(3)
C10 C5 C6 C7 0.5(3)
C4 C5 C6 C7 -177.71(19)
O1 C6 C7 C8 179.3(2)
C5 C6 C7 C8 -0.9(3)
C6 C7 C8 C9 0.9(4)
C7 C8 C9 C10 -0.4(4)
C8 C9 C10 C5 0.0(4)
C6 C5 C10 C9 0.0(3)
C4 C5 C10 C9 178.3(2)
C12 N2 C11 C2 -143.44(19)
Ni1 N2 C11 C2 33.7(2)
C1 C2 C11 N2 160.09(18)
C3 C2 C11 N2 41.0(2)
C19 C2 C11 N2 -80.9(2)
C11 N2 C12 C13 173.57(19)
Ni1 N2 C12 C13 -3.2(3)
N2 C12 C13 C18 170.7(2)
N2 C12 C13 C14 -13.4(3)
Ni1 O2 C14 C15 -164.07(15)
Ni1 O2 C14 C13 17.4(3)
C18 C13 C14 O2 -178.66(19)
C12 C13 C14 O2 5.6(3)
C18 C13 C14 C15 2.8(3)
C12 C13 C14 C15 -173.0(2)
O2 C14 C15 C16 178.4(2)
C13 C14 C15 C16 -3.0(3)
C14 C15 C16 C17 1.2(4)
C15 C16 C17 C18 0.9(4)
C16 C17 C18 C13 -1.1(4)
C14 C13 C18 C17 -0.8(3)
C12 C13 C18 C17 175.3(2)
C20 N3 C19 C2 -120.8(2)
Ni1 N3 C19 C2 40.7(2)
C1 C2 C19 N3 156.59(18)
C11 C2 C19 N3 37.5(2)
C3 C2 C19 N3 -84.2(2)
C19 N3 C20 C21 170.3(2)
Ni1 N3 C20 C21 11.1(3)
N3 C20 C21 C26 175.8(2)
N3 C20 C21 C22 -5.6(4)
Ni1 O3 C22 C23 -179.04(14)
Ni1 O3 C22 C21 0.5(3)
C26 C21 C22 O3 177.74(18)
C20 C21 C22 O3 -0.8(3)
C26 C21 C22 C23 -2.7(3)
C20 C21 C22 C23 178.69(19)
O3 C22 C23 C24 -178.91(19)
C21 C22 C23 C24 1.6(3)
C22 C23 C24 C25 1.0(3)
C23 C24 C25 C26 -2.3(4)
C24 C25 C26 C21 1.1(4)
C22 C21 C26 C25 1.5(3)
C20 C21 C26 C25 -179.8(2)
